data_7703694
loop_
_publ_author_name
'Bentley, Jordan N.'
'Pradhan, Ekadashi'
'Zeng, Tao'
'Caputo, Christopher B.'

_publ_section_title
;
 Bis(pentafluorophenyl)phenothiazylborane - an intramolecular frustrated
 Lewis pair catalyst for stannane dehydrocoupling.
;
_journal_issue 45
_journal_name_full 'Dalton transactions (Cambridge, England : 2003)'
_journal_page_first 16054
_journal_page_last 16058
_journal_paper_doi 10.1039/d0dt00506a
_journal_volume 49
_journal_year 2020
_chemical_formula_moiety 'C24 H8 B F10 N S'
_chemical_formula_sum 'C24 H8 B F10 N S'
_chemical_formula_weight 543.18
_chemical_name_systematic JNB017
_space_group_crystal_system triclinic
_space_group_IT_number 2
_space_group_name_Hall '-P 1'
_space_group_name_H-M_alt 'P -1'
_atom_sites_solution_hydrogens difmap
_atom_sites_solution_primary iterative
_audit_creation_date 2020-01-27
_audit_creation_method
;
Olex2 1.3
(compiled Nov 21 2019 18:26:39 for OlexSys, GUI svn.r6003)
;
_audit_update_record
;
2020-01-28 deposited with the CCDC.	2020-02-28 downloaded from the CCDC.
;
_cell_angle_alpha 99.0980(10)
_cell_angle_beta 107.0960(10)
_cell_angle_gamma 98.3520(10)
_cell_formula_units_Z 2
_cell_length_a 9.7033(4)
_cell_length_b 10.0984(4)
_cell_length_c 11.5708(4)
_cell_measurement_reflns_used 9982
_cell_measurement_temperature 173(2)
_cell_measurement_theta_max 46.518
_cell_measurement_theta_min 2.740
_cell_volume 1047.75(7)
_computing_molecular_graphics 'Olex2 1.3 (Dolomanov et al., 2009)'
_computing_publication_material 'Olex2 1.3 (Dolomanov et al., 2009)'
_computing_structure_refinement 'SHELXL 2018/3 (Sheldrick, 2015)'
_computing_structure_solution 'olex2.solve 1.3 (Bourhis et al., 2015)'
_diffrn_ambient_temperature 173.0
_diffrn_measured_fraction_theta_full 0.991
_diffrn_measured_fraction_theta_max 0.994
_diffrn_measurement_device_type 'Bruker D8 Quest ECO'
_diffrn_radiation_type MoK\a
_diffrn_radiation_wavelength 0.71073
_diffrn_reflns_av_R_equivalents 0.1800
_diffrn_reflns_av_unetI/netI 0.0829
_diffrn_reflns_Laue_measured_fraction_full 0.991
_diffrn_reflns_Laue_measured_fraction_max 0.994
_diffrn_reflns_limit_h_max 19
_diffrn_reflns_limit_h_min -19
_diffrn_reflns_limit_k_max 20
_diffrn_reflns_limit_k_min -20
_diffrn_reflns_limit_l_max 23
_diffrn_reflns_limit_l_min -23
_diffrn_reflns_number 125982
_diffrn_reflns_point_group_measured_fraction_full 0.991
_diffrn_reflns_point_group_measured_fraction_max 0.994
_diffrn_reflns_theta_full 25.242
_diffrn_reflns_theta_max 46.671
_diffrn_reflns_theta_min 2.735
_exptl_absorpt_coefficient_mu 0.258
_exptl_crystal_colour 'clear light colourless'
_exptl_crystal_colour_lustre clear
_exptl_crystal_colour_modifier light
_exptl_crystal_colour_primary colourless
_exptl_crystal_density_diffrn 1.722
_exptl_crystal_description block
_exptl_crystal_F_000 540
_exptl_crystal_size_max 0.4
_exptl_crystal_size_mid 0.4
_exptl_crystal_size_min 0.2
_refine_diff_density_max 1.054
_refine_diff_density_min -0.858
_refine_diff_density_rms 0.110
_refine_ls_extinction_method none
_refine_ls_goodness_of_fit_ref 1.068
_refine_ls_hydrogen_treatment refall
_refine_ls_matrix_type full
_refine_ls_number_parameters 366
_refine_ls_number_reflns 18699
_refine_ls_number_restraints 0
_refine_ls_restrained_S_all 1.068
_refine_ls_R_factor_all 0.1575
_refine_ls_R_factor_gt 0.0970
_refine_ls_shift/su_max 0.000
_refine_ls_shift/su_mean 0.000
_refine_ls_structure_factor_coef Fsqd
_refine_ls_weighting_details 'w=1/[\s^2^(Fo^2^)+(0.0779P)^2^+0.9230P] where P=(Fo^2^+2Fc^2^)/3'
_refine_ls_weighting_scheme calc
_refine_ls_wR_factor_gt 0.2010
_refine_ls_wR_factor_ref 0.2497
_reflns_Friedel_coverage 0.000
_reflns_number_gt 11459
_reflns_number_total 18699
_reflns_threshold_expression 'I > 2\s(I)'
_cod_data_source_file d0dt00506a2.cif
_cod_data_source_block jnb017_0ma_a
_cod_depositor_comments 'Adding full bibliography for 7703694.cif.'
_cod_database_code 7703694
_shelx_shelxl_version_number 2018/3
_shelx_space_group_comment
;
The symmetry employed for this shelxl refinement is uniquely defined
by the following loop, which should always be used as a source of
symmetry information in preference to the above space-group names.
They are only intended as comments.
;
_shelx_estimated_absorpt_t_max 0.950
_shelx_estimated_absorpt_t_min 0.904
_olex2_refinement_description
;
;
_olex2_submission_original_sample_id JNB0017
_olex2_submission_special_instructions 'No special instructions were received'

loop_
_space_group_symop_operation_xyz
'x, y, z'
'-x, -y, -z'

loop_
_atom_site_label
_atom_site_type_symbol
_atom_site_fract_x
_atom_site_fract_y
_atom_site_fract_z
_atom_site_U_iso_or_equiv
_atom_site_adp_type
_atom_site_occupancy
_atom_site_site_symmetry_order
_atom_site_calc_flag
_atom_site_refinement_flags_posn
_atom_site_refinement_flags_adp
_atom_site_refinement_flags_occupancy
_atom_site_disorder_assembly
_atom_site_disorder_group
S001 S 0.42246(4) 1.04085(4) 0.33345(3) 0.02317(7) Uani 1 1 d . . . . .
F00A F 0.98614(16) 0.50341(16) 0.26634(15) 0.0495(4) Uani 1 1 d . . . . .
F00B F 1.14991(14) 0.70729(17) 0.46537(16) 0.0498(4) Uani 1 1 d . . . . .
F002 F 0.73475(11) 0.89821(10) 0.44795(10) 0.02688(18) Uani 1 1 d . . . . .
F003 F 0.45649(12) 0.68966(10) 0.45703(9) 0.02657(18) Uani 1 1 d . . . . .
F004 F 0.22768(14) 0.21285(10) 0.11674(10) 0.0321(2) Uani 1 1 d . . . . .
F005 F 0.16433(13) 0.24692(11) 0.33167(11) 0.0322(2) Uani 1 1 d . . . . .
F006 F 0.69867(14) 0.49643(12) 0.16122(10) 0.0327(2) Uani 1 1 d . . . . .
F007 F 0.39316(14) 0.41923(11) 0.06663(9) 0.0304(2) Uani 1 1 d . . . . .
F008 F 1.01975(12) 0.89712(12) 0.56053(11) 0.0326(2) Uani 1 1 d . . . . .
F009 F 0.28333(13) 0.48382(11) 0.50383(10) 0.0292(2) Uani 1 1 d . . . . .
N00C N 0.47296(12) 0.79270(10) 0.19222(10) 0.01642(15) Uani 1 1 d . . . . .
C00D C 0.55865(14) 0.91707(12) 0.18312(11) 0.01746(18) Uani 1 1 d . . . . .
C00E C 0.31165(15) 0.46880(13) 0.39669(12) 0.01960(19) Uani 1 1 d . . . . .
C00F C 0.43107(14) 0.56192(12) 0.26048(11) 0.01690(17) Uani 1 1 d . . . . .
C00G C 0.39962(14) 0.57317(12) 0.37067(11) 0.01762(18) Uani 1 1 d . . . . .
C00H C 0.79426(15) 0.80149(13) 0.39913(13) 0.01978(19) Uani 1 1 d . . . . .
C00I C 0.37115(16) 0.43817(13) 0.17696(12) 0.01960(19) Uani 1 1 d . . . . .
C00J C 0.65041(17) 0.91472(14) 0.11079(14) 0.0223(2) Uani 1 1 d . . . . .
C00K C 0.70722(14) 0.70070(12) 0.29660(12) 0.01798(18) Uani 1 1 d . . . . .
C00L C 0.54536(15) 1.04090(13) 0.24741(13) 0.01981(19) Uani 1 1 d . . . . .
C00M C 0.21008(16) 0.69331(14) 0.07898(13) 0.0220(2) Uani 1 1 d . . . . .
C00N C 0.28211(15) 0.90644(13) 0.23136(12) 0.01980(19) Uani 1 1 d . . . . .
C00O C 0.31941(14) 0.79589(12) 0.16648(11) 0.01749(17) Uani 1 1 d . . . . .
C00P C 0.25272(16) 0.34746(13) 0.30984(13) 0.0210(2) Uani 1 1 d . . . . .
C00Q C 0.28349(16) 0.33061(13) 0.19999(12) 0.0209(2) Uani 1 1 d . . . . .
C00R C 0.77660(17) 0.60045(15) 0.25678(13) 0.0226(2) Uani 1 1 d . . . . .
C00S C 0.94186(16) 0.80315(15) 0.45842(14) 0.0238(2) Uani 1 1 d . . . . .
C00T C 0.62970(19) 1.16343(14) 0.24333(16) 0.0263(3) Uani 1 1 d . . . . .
C00U C 0.13401(17) 0.90948(16) 0.21408(16) 0.0261(3) Uani 1 1 d . . . . .
C00V C 0.06297(17) 0.69716(17) 0.06184(17) 0.0285(3) Uani 1 1 d . . . . .
C00W C 0.02523(18) 0.80398(18) 0.13055(18) 0.0296(3) Uani 1 1 d . . . . .
C00X C 0.7351(2) 1.03696(17) 0.10727(17) 0.0290(3) Uani 1 1 d . . . . .
C00Y C 0.92418(19) 0.60125(18) 0.31105(18) 0.0299(3) Uani 1 1 d . . . . .
C00Z C 1.00710(18) 0.70372(19) 0.41223(18) 0.0300(3) Uani 1 1 d . . . . .
C010 C 0.7260(2) 1.16037(17) 0.17458(18) 0.0307(3) Uani 1 1 d . . . . .
B11 B 0.53447(16) 0.68897(14) 0.24182(13) 0.0169(2) Uani 1 1 d . . . . .
H00M H 0.240(3) 0.626(3) 0.034(2) 0.030(6) Uiso 1 1 d . . . . .
H00V H -0.017(3) 0.623(3) 0.001(3) 0.042(7) Uiso 1 1 d . . . . .
H00W H -0.077(4) 0.809(3) 0.123(3) 0.046(8) Uiso 1 1 d . . . . .
H00U H 0.110(3) 0.985(3) 0.259(2) 0.023(5) Uiso 1 1 d . . . . .
H00T H 0.618(3) 1.247(3) 0.289(2) 0.029(6) Uiso 1 1 d . . . . .
H00X H 0.803(3) 1.037(3) 0.060(3) 0.037(7) Uiso 1 1 d . . . . .
H00J H 0.657(3) 0.827(3) 0.064(2) 0.026(6) Uiso 1 1 d . . . . .
H010 H 0.784(3) 1.248(3) 0.176(3) 0.034(7) Uiso 1 1 d . . . . .

loop_
_atom_site_aniso_label
_atom_site_aniso_U_11
_atom_site_aniso_U_22
_atom_site_aniso_U_33
_atom_site_aniso_U_23
_atom_site_aniso_U_13
_atom_site_aniso_U_12
S001 0.02652(16) 0.01875(13) 0.02240(14) -0.00146(10) 0.00864(12) 0.00378(11)
F00A 0.0404(7) 0.0463(8) 0.0636(9) 0.0013(6) 0.0151(6) 0.0294(6)
F00B 0.0227(5) 0.0521(8) 0.0676(9) 0.0093(7) 0.0016(5) 0.0171(5)
F002 0.0247(4) 0.0215(4) 0.0314(4) -0.0013(3) 0.0078(3) 0.0055(3)
F003 0.0343(5) 0.0183(4) 0.0231(4) -0.0023(3) 0.0092(3) 0.0007(3)
F004 0.0421(6) 0.0164(4) 0.0288(4) -0.0025(3) 0.0067(4) -0.0042(4)
F005 0.0357(5) 0.0211(4) 0.0428(6) 0.0104(4) 0.0191(5) -0.0024(4)
F006 0.0388(6) 0.0257(5) 0.0306(5) -0.0022(4) 0.0077(4) 0.0135(4)
F007 0.0480(6) 0.0226(4) 0.0207(4) 0.0020(3) 0.0153(4) 0.0019(4)
F008 0.0255(4) 0.0276(5) 0.0348(5) 0.0056(4) -0.0010(4) -0.0017(4)
F009 0.0402(5) 0.0282(4) 0.0270(4) 0.0098(3) 0.0199(4) 0.0081(4)
N00C 0.0182(4) 0.0119(3) 0.0200(4) 0.0037(3) 0.0070(3) 0.0033(3)
C00D 0.0204(5) 0.0129(4) 0.0201(4) 0.0047(3) 0.0076(4) 0.0028(3)
C00E 0.0228(5) 0.0180(4) 0.0210(5) 0.0066(4) 0.0098(4) 0.0050(4)
C00F 0.0201(4) 0.0127(4) 0.0178(4) 0.0033(3) 0.0062(3) 0.0027(3)
C00G 0.0199(4) 0.0145(4) 0.0178(4) 0.0020(3) 0.0062(4) 0.0030(3)
C00H 0.0190(5) 0.0165(4) 0.0246(5) 0.0052(4) 0.0081(4) 0.0032(4)
C00I 0.0266(5) 0.0147(4) 0.0170(4) 0.0033(3) 0.0071(4) 0.0025(4)
C00J 0.0253(6) 0.0185(5) 0.0268(6) 0.0072(4) 0.0129(5) 0.0041(4)
C00K 0.0202(5) 0.0145(4) 0.0214(5) 0.0057(3) 0.0084(4) 0.0049(3)
C00L 0.0217(5) 0.0131(4) 0.0228(5) 0.0033(3) 0.0054(4) 0.0021(3)
C00M 0.0226(5) 0.0163(4) 0.0239(5) 0.0020(4) 0.0043(4) 0.0035(4)
C00N 0.0208(5) 0.0174(4) 0.0221(5) 0.0033(4) 0.0080(4) 0.0053(4)
C00O 0.0188(4) 0.0151(4) 0.0192(4) 0.0042(3) 0.0064(4) 0.0043(3)
C00P 0.0225(5) 0.0161(4) 0.0255(5) 0.0070(4) 0.0087(4) 0.0021(4)
C00Q 0.0254(5) 0.0129(4) 0.0212(5) 0.0019(3) 0.0053(4) 0.0006(4)
C00R 0.0257(6) 0.0206(5) 0.0241(5) 0.0057(4) 0.0092(4) 0.0094(4)
C00S 0.0196(5) 0.0221(5) 0.0283(6) 0.0079(4) 0.0053(4) 0.0025(4)
C00T 0.0310(7) 0.0134(4) 0.0315(6) 0.0044(4) 0.0075(5) 0.0007(4)
C00U 0.0235(6) 0.0231(6) 0.0345(7) 0.0048(5) 0.0124(5) 0.0083(5)
C00V 0.0213(6) 0.0219(6) 0.0354(7) 0.0032(5) 0.0013(5) 0.0024(4)
C00W 0.0198(5) 0.0269(7) 0.0411(8) 0.0072(6) 0.0082(5) 0.0053(5)
C00X 0.0321(7) 0.0240(6) 0.0369(8) 0.0121(5) 0.0186(6) 0.0027(5)
C00Y 0.0271(7) 0.0284(7) 0.0381(8) 0.0072(6) 0.0120(6) 0.0145(6)
C00Z 0.0198(5) 0.0308(7) 0.0399(8) 0.0114(6) 0.0062(5) 0.0095(5)
C010 0.0338(8) 0.0195(5) 0.0400(8) 0.0112(5) 0.0140(7) -0.0001(5)
B11 0.0204(5) 0.0132(4) 0.0181(5) 0.0033(4) 0.0076(4) 0.0040(4)

loop_
_atom_type_symbol
_atom_type_description
_atom_type_scat_dispersion_real
_atom_type_scat_dispersion_imag
_atom_type_scat_source
C C 0.0033 0.0016 'International Tables Vol C Tables 4.2.6.8 and 6.1.1.4'
H H 0.0000 0.0000 'International Tables Vol C Tables 4.2.6.8 and 6.1.1.4'
B B 0.0013 0.0007 'International Tables Vol C Tables 4.2.6.8 and 6.1.1.4'
F F 0.0171 0.0103 'International Tables Vol C Tables 4.2.6.8 and 6.1.1.4'
N N 0.0061 0.0033 'International Tables Vol C Tables 4.2.6.8 and 6.1.1.4'
S S 0.1246 0.1234 'International Tables Vol C Tables 4.2.6.8 and 6.1.1.4'

loop_
_geom_angle_atom_site_label_1
_geom_angle_atom_site_label_2
_geom_angle_atom_site_label_3
_geom_angle
_geom_angle_site_symmetry_1
_geom_angle_site_symmetry_3
_geom_angle_publ_flag
C00N S001 C00L 97.61(6) . . ?
C00O N00C C00D 113.15(10) . . ?
B11 N00C C00D 123.69(11) . . ?
B11 N00C C00O 122.26(11) . . ?
C00J C00D N00C 121.24(11) . . ?
C00J C00D C00L 120.64(12) . . ?
C00L C00D N00C 118.10(11) . . ?
F009 C00E C00G 121.19(12) . . ?
F009 C00E C00P 119.85(12) . . ?
C00P C00E C00G 118.96(12) . . ?
C00G C00F B11 118.22(10) . . ?
C00I C00F C00G 116.05(11) . . ?
C00I C00F B11 125.71(11) . . ?
F003 C00G C00E 117.79(11) . . ?
F003 C00G C00F 119.25(11) . . ?
C00E C00G C00F 122.97(11) . . ?
F002 C00H C00K 119.96(12) . . ?
F002 C00H C00S 117.33(13) . . ?
C00S C00H C00K 122.63(12) . . ?
F007 C00I C00F 120.12(11) . . ?
F007 C00I C00Q 117.11(11) . . ?
C00F C00I C00Q 122.74(12) . . ?
C00D C00J C00X 119.58(13) . . ?
C00D C00J H00J 119.8(15) . . ?
C00X C00J H00J 120.6(15) . . ?
C00H C00K B11 121.68(11) . . ?
C00R C00K C00H 115.81(12) . . ?
C00R C00K B11 121.90(12) . . ?
C00D C00L S001 119.54(10) . . ?
C00D C00L C00T 119.69(13) . . ?
C00T C00L S001 120.77(11) . . ?
C00O C00M H00M 117.4(17) . . ?
C00V C00M C00O 119.49(13) . . ?
C00V C00M H00M 123.1(17) . . ?
C00O C00N S001 119.58(10) . . ?
C00U C00N S001 120.75(10) . . ?
C00U C00N C00O 119.67(13) . . ?
C00M C00O N00C 121.61(11) . . ?
C00M C00O C00N 120.45(12) . . ?
C00N C00O N00C 117.93(11) . . ?
F005 C00P C00E 119.91(12) . . ?
F005 C00P C00Q 119.99(13) . . ?
C00Q C00P C00E 120.09(12) . . ?
F004 C00Q C00I 120.81(12) . . ?
F004 C00Q C00P 120.02(12) . . ?
C00P C00Q C00I 119.17(12) . . ?
F006 C00R C00K 119.49(13) . . ?
F006 C00R C00Y 117.40(13) . . ?
C00Y C00R C00K 123.11(14) . . ?
F008 C00S C00H 120.94(14) . . ?
F008 C00S C00Z 119.81(14) . . ?
C00Z C00S C00H 119.23(14) . . ?
C00L C00T H00T 117.4(16) . . ?
C010 C00T C00L 119.53(14) . . ?
C010 C00T H00T 123.0(16) . . ?
C00N C00U H00U 118.9(15) . . ?
C00W C00U C00N 119.65(14) . . ?
C00W C00U H00U 121.5(15) . . ?
C00M C00V C00W 120.18(14) . . ?
C00M C00V H00V 120.4(17) . . ?
C00W C00V H00V 119.4(17) . . ?
C00U C00W C00V 120.41(14) . . ?
C00U C00W H00W 116.7(19) . . ?
C00V C00W H00W 122.9(19) . . ?
C00J C00X H00X 120.5(17) . . ?
C010 C00X C00J 119.97(14) . . ?
C010 C00X H00X 119.5(17) . . ?
F00A C00Y C00R 120.41(17) . . ?
F00A C00Y C00Z 120.33(15) . . ?
C00Z C00Y C00R 119.26(14) . . ?
F00B C00Z C00S 119.80(17) . . ?
F00B C00Z C00Y 120.32(16) . . ?
C00S C00Z C00Y 119.89(14) . . ?
C00T C010 H010 116.4(15) . . ?
C00X C010 C00T 120.50(14) . . ?
C00X C010 H010 123.1(16) . . ?
N00C B11 C00F 119.92(11) . . ?
N00C B11 C00K 122.29(11) . . ?
C00K B11 C00F 117.35(10) . . ?

loop_
_geom_bond_atom_site_label_1
_geom_bond_atom_site_label_2
_geom_bond_distance
_geom_bond_site_symmetry_2
_geom_bond_publ_flag
S001 C00L 1.7638(14) . ?
S001 C00N 1.7614(14) . ?
F00A C00Y 1.3413(19) . ?
F00B C00Z 1.3331(19) . ?
F002 C00H 1.3370(16) . ?
F003 C00G 1.3426(15) . ?
F004 C00Q 1.3339(16) . ?
F005 C00P 1.3363(16) . ?
F006 C00R 1.3447(18) . ?
F007 C00I 1.3441(15) . ?
F008 C00S 1.3340(19) . ?
F009 C00E 1.3373(15) . ?
N00C C00D 1.4386(15) . ?
N00C C00O 1.4372(16) . ?
N00C B11 1.3976(17) . ?
C00D C00J 1.3898(18) . ?
C00D C00L 1.3940(17) . ?
C00E C00G 1.3857(18) . ?
C00E C00P 1.3812(19) . ?
C00F C00G 1.3873(17) . ?
C00F C00I 1.3821(17) . ?
C00F B11 1.5939(18) . ?
C00H C00K 1.3914(19) . ?
C00H C00S 1.391(2) . ?
C00I C00Q 1.3896(18) . ?
C00J C00X 1.393(2) . ?
C00J H00J 0.98(2) . ?
C00K C00R 1.3868(18) . ?
C00K B11 1.5872(19) . ?
C00L C00T 1.3964(19) . ?
C00M C00O 1.3933(19) . ?
C00M C00V 1.389(2) . ?
C00M H00M 0.93(3) . ?
C00N C00O 1.3975(17) . ?
C00N C00U 1.397(2) . ?
C00P C00Q 1.379(2) . ?
C00R C00Y 1.382(2) . ?
C00S C00Z 1.381(2) . ?
C00T C010 1.395(3) . ?
C00T H00T 0.96(3) . ?
C00U C00W 1.390(2) . ?
C00U H00U 0.95(2) . ?
C00V C00W 1.394(2) . ?
C00V H00V 1.00(3) . ?
C00W H00W 0.98(3) . ?
C00X C010 1.390(3) . ?
C00X H00X 0.97(3) . ?
C00Y C00Z 1.382(3) . ?
C010 H010 0.98(3) . ?

loop_
_geom_torsion_atom_site_label_1
_geom_torsion_atom_site_label_2
_geom_torsion_atom_site_label_3
_geom_torsion_atom_site_label_4
_geom_torsion
_geom_torsion_site_symmetry_1
_geom_torsion_site_symmetry_2
_geom_torsion_site_symmetry_3
_geom_torsion_site_symmetry_4
_geom_torsion_publ_flag
S001 C00L C00T C010 179.98(13) . . . . ?
S001 C00N C00O N00C 3.88(16) . . . . ?
S001 C00N C00O C00M -175.53(10) . . . . ?
S001 C00N C00U C00W 178.29(13) . . . . ?
F00A C00Y C00Z F00B 0.9(3) . . . . ?
F00A C00Y C00Z C00S -179.28(17) . . . . ?
F002 C00H C00K C00R -176.51(12) . . . . ?
F002 C00H C00K B11 -5.38(19) . . . . ?
F002 C00H C00S F008 0.6(2) . . . . ?
F002 C00H C00S C00Z 178.96(14) . . . . ?
F005 C00P C00Q F004 -1.5(2) . . . . ?
F005 C00P C00Q C00I 177.60(13) . . . . ?
F006 C00R C00Y F00A 2.0(3) . . . . ?
F006 C00R C00Y C00Z -177.78(16) . . . . ?
F007 C00I C00Q F004 1.8(2) . . . . ?
F007 C00I C00Q C00P -177.28(13) . . . . ?
F008 C00S C00Z F00B -4.2(3) . . . . ?
F008 C00S C00Z C00Y 175.95(16) . . . . ?
F009 C00E C00G F003 0.50(19) . . . . ?
F009 C00E C00G C00F -179.69(12) . . . . ?
F009 C00E C00P F005 1.9(2) . . . . ?
F009 C00E C00P C00Q -178.97(13) . . . . ?
N00C C00D C00J C00X -178.05(14) . . . . ?
N00C C00D C00L S001 -1.45(17) . . . . ?
N00C C00D C00L C00T 178.34(13) . . . . ?
C00D N00C C00O C00M 127.08(13) . . . . ?
C00D N00C C00O C00N -52.32(15) . . . . ?
C00D N00C B11 C00F 173.81(11) . . . . ?
C00D N00C B11 C00K 1.61(18) . . . . ?
C00D C00J C00X C010 -0.8(3) . . . . ?
C00D C00L C00T C010 0.2(2) . . . . ?
C00E C00P C00Q F004 179.33(13) . . . . ?
C00E C00P C00Q C00I -1.6(2) . . . . ?
C00F C00I C00Q F004 179.92(13) . . . . ?
C00F C00I C00Q C00P 0.8(2) . . . . ?
C00G C00E C00P F005 -178.16(13) . . . . ?
C00G C00E C00P C00Q 1.0(2) . . . . ?
C00G C00F C00I F007 178.51(12) . . . . ?
C00G C00F C00I C00Q 0.4(2) . . . . ?
C00G C00F B11 N00C -87.89(15) . . . . ?
C00G C00F B11 C00K 84.70(14) . . . . ?
C00H C00K C00R F006 177.44(12) . . . . ?
C00H C00K C00R C00Y -2.4(2) . . . . ?
C00H C00K B11 N00C 63.09(17) . . . . ?
C00H C00K B11 C00F -109.30(13) . . . . ?
C00H C00S C00Z F00B 177.41(16) . . . . ?
C00H C00S C00Z C00Y -2.4(3) . . . . ?
C00I C00F C00G F003 178.77(12) . . . . ?
C00I C00F C00G C00E -1.04(19) . . . . ?
C00I C00F B11 N00C 93.62(16) . . . . ?
C00I C00F B11 C00K -93.80(16) . . . . ?
C00J C00D C00L S001 177.49(11) . . . . ?
C00J C00D C00L C00T -2.7(2) . . . . ?
C00J C00X C010 C00T -1.7(3) . . . . ?
C00K C00H C00S F008 -176.30(13) . . . . ?
C00K C00H C00S C00Z 2.1(2) . . . . ?
C00K C00R C00Y F00A -178.20(16) . . . . ?
C00K C00R C00Y C00Z 2.1(3) . . . . ?
C00L S001 C00N C00O 35.66(12) . . . . ?
C00L S001 C00N C00U -144.02(13) . . . . ?
C00L C00D C00J C00X 3.0(2) . . . . ?
C00L C00T C010 C00X 2.0(3) . . . . ?
C00M C00V C00W C00U 1.9(3) . . . . ?
C00N S001 C00L C00D -36.92(12) . . . . ?
C00N S001 C00L C00T 143.28(13) . . . . ?
C00N C00U C00W C00V -1.6(3) . . . . ?
C00O N00C C00D C00J -127.94(13) . . . . ?
C00O N00C C00D C00L 50.99(15) . . . . ?
C00O N00C B11 C00F 5.46(17) . . . . ?
C00O N00C B11 C00K -166.75(11) . . . . ?
C00O C00M C00V C00W 0.9(2) . . . . ?
C00O C00N C00U C00W -1.4(2) . . . . ?
C00P C00E C00G F003 -179.49(12) . . . . ?
C00P C00E C00G C00F 0.3(2) . . . . ?
C00R C00K B11 N00C -126.32(14) . . . . ?
C00R C00K B11 C00F 61.29(16) . . . . ?
C00R C00Y C00Z F00B -179.38(17) . . . . ?
C00R C00Y C00Z C00S 0.5(3) . . . . ?
C00S C00H C00K C00R 0.30(19) . . . . ?
C00S C00H C00K B11 171.43(12) . . . . ?
C00U C00N C00O N00C -176.44(13) . . . . ?
C00U C00N C00O C00M 4.2(2) . . . . ?
C00V C00M C00O N00C 176.72(13) . . . . ?
C00V C00M C00O C00N -3.9(2) . . . . ?
B11 N00C C00D C00J 62.76(18) . . . . ?
B11 N00C C00D C00L -118.31(14) . . . . ?
B11 N00C C00O C00M -63.44(17) . . . . ?
B11 N00C C00O C00N 117.15(13) . . . . ?
B11 C00F C00G F003 0.14(18) . . . . ?
B11 C00F C00G C00E -179.68(12) . . . . ?
B11 C00F C00I F007 -3.0(2) . . . . ?
B11 C00F C00I C00Q 178.97(13) . . . . ?
B11 C00K C00R F006 6.3(2) . . . . ?
B11 C00K C00R C00Y -173.50(14) . . . . ?
